data_1509861
loop_
_publ_author_name
'Hull, S.'
'Sivia, D.S.'
'Keen, D.A.'
'Berastegui, P.'

_publ_section_title
;
 Crystal structures and ionic conductivities of ternary derivatives of the
 silver and copper monohalides I. Superionic phases of stoichiometry M A4
 I5: Rb Ag4 I5, K Ag4 I5, and K Cu4 I5
;
_journal_name_full 'Journal of Solid State Chemistry'
_journal_page_first 363
_journal_page_last 371
_journal_paper_doi 10.1006/jssc.2002.9552
_journal_volume 165
_journal_year 2002
_chemical_formula_sum 'Ag3.925 I5 K'
_chemical_name_systematic 'K Ag3.925 I5'
_space_group_IT_number 213
_symmetry_space_group_name_Hall 'P 4bd 2ab 3'
_symmetry_space_group_name_H-M 'P 41 3 2'
_cell_angle_alpha 90
_cell_angle_beta 90
_cell_angle_gamma 90
_cell_formula_units_Z 4
_cell_length_a 11.15827
_cell_length_b 11.15827
_cell_length_c 11.15827
_cell_volume 1389.283
_citation_journal_id_ASTM JSSCBI
_cod_data_source_file silver3-x_134.cif
_cod_data_source_block Ag3.925I5K1
_cod_original_formula_sum 'Ag3.925 I5 K1'
_cod_database_code 1509861

loop_
_symmetry_equiv_pos_as_xyz
x,y,z
-y+1/4,x+3/4,z+1/4
-x+1/2,-y,z+1/2
y+1/4,-x+1/4,z+3/4
x+1/2,-y+1/2,-z
y+3/4,x+1/4,-z+1/4
-x,y+1/2,-z+1/2
-y+3/4,-x+3/4,-z+3/4
z,x,y
-x+1/4,z+3/4,y+1/4
-z+1/2,-x,y+1/2
x+1/4,-z+1/4,y+3/4
z+1/2,-x+1/2,-y
x+3/4,z+1/4,-y+1/4
-z,x+1/2,-y+1/2
-x+3/4,-z+3/4,-y+3/4
y,z,x
y+1/2,-z+1/2,-x
z+3/4,y+1/4,-x+1/4
-y,z+1/2,-x+1/2
-z+3/4,-y+3/4,-x+3/4
-y+1/2,-z,x+1/2
z+1/4,-y+1/4,x+3/4
-z+1/4,y+3/4,x+1/4

loop_
_atom_site_label
_atom_site_type_symbol
_atom_site_fract_x
_atom_site_fract_y
_atom_site_fract_z
_atom_site_occupancy
_atom_site_U_iso_or_equiv
I2 I-1 0.125 0.1873 0.4373 1 0.0
I1 I-1 0.0377 0.0377 0.0377 1 0.0
Ag1 Ag+1 0.5357 0.2601 0.7904 0.3875 0.0
K1 K+1 0.375 0.375 0.375 1 0.0
Ag2 Ag+1 0.9883 0.8571 0.2142 0.2667 0.0
